data_7040766
loop_
_publ_author_name
'Lawson, James R.'
'Wilkins, Lewis C.'
'Andr\'e, Manon'
'Richards, Emma C.'
'Ali, Mohammed N.'
'Platts, James A.'
'Melen, Rebecca L.'

_publ_section_title
;
 Synthesis and reactivity of N,N'-1,4-diazabutadiene derived borocations.
;
_journal_issue 41
_journal_name_full 'Dalton transactions (Cambridge, England : 2003)'
_journal_page_first 16177
_journal_page_last 16181
_journal_paper_doi 10.1039/c6dt03360a
_journal_volume 45
_journal_year 2016
_chemical_formula_moiety 'C32 H41 B Cl1 N2, Al Cl4'
_chemical_formula_sum 'C32 H41 Al B Cl5 N2'
_chemical_formula_weight 668.71
_chemical_name_systematic
;
 ?
;
_space_group_crystal_system orthorhombic
_space_group_IT_number 18
_space_group_name_Hall 'P 2 2ab'
_space_group_name_H-M_alt 'P 21 21 2'
_symmetry_space_group_name_Hall 'P 2 2ab'
_symmetry_space_group_name_H-M 'P 21 21 2'
_atom_sites_solution_hydrogens geom
_atom_sites_solution_primary direct
_audit_creation_method SHELXL-2013
_audit_update_record
;
2016-08-14 deposited with the CCDC.
2016-09-28 downloaded from the CCDC.
;
_cell_angle_alpha 90
_cell_angle_beta 90
_cell_angle_gamma 90
_cell_formula_units_Z 4
_cell_length_a 18.9942(4)
_cell_length_b 18.2174(4)
_cell_length_c 10.5733(2)
_cell_measurement_reflns_used 22889
_cell_measurement_temperature 100(2)
_cell_measurement_theta_max 25.0240
_cell_measurement_theta_min 2.2130
_cell_volume 3658.63(13)
_computing_cell_refinement 'CrystalClear-SM Expert 3.1 b27 (Rigaku, 2013)'
_computing_data_collection 'CrystalClear-SM Expert 3.1 b27 (Rigaku, 2013)'
_computing_data_reduction 'CrystalClear-SM Expert 3.1 b27 (Rigaku, 2013)'
_computing_molecular_graphics 'XSHELL and Mercury'
_computing_publication_material XCIF
_computing_structure_refinement 'SHELXL-2013 (Sheldrick, 2013)'
_computing_structure_solution SHELXS
_diffrn_ambient_temperature 100(2)
_diffrn_measured_fraction_theta_full 0.975
_diffrn_measured_fraction_theta_max 0.997
_diffrn_measurement_device_type 'Rigaku HG Saturn724+ (2x2 bin mode)'
_diffrn_measurement_method 'omega scans'
_diffrn_radiation_type MoK\a
_diffrn_radiation_wavelength 0.71073
_diffrn_reflns_av_R_equivalents 0.0434
_diffrn_reflns_av_unetI/netI 0.0273
_diffrn_reflns_Laue_measured_fraction_full 0.975
_diffrn_reflns_Laue_measured_fraction_max 0.997
_diffrn_reflns_limit_h_max 22
_diffrn_reflns_limit_h_min -22
_diffrn_reflns_limit_k_max 21
_diffrn_reflns_limit_k_min -21
_diffrn_reflns_limit_l_max 12
_diffrn_reflns_limit_l_min -12
_diffrn_reflns_number 41108
_diffrn_reflns_point_group_measured_fraction_full 0.975
_diffrn_reflns_point_group_measured_fraction_max 0.998
_diffrn_reflns_theta_full 25.242
_diffrn_reflns_theta_max 25.026
_diffrn_reflns_theta_min 2.418
_diffrn_source 'sealed tube'
_exptl_absorpt_coefficient_mu 0.444
_exptl_absorpt_correction_T_max 1.0
_exptl_absorpt_correction_T_min 0.88232
_exptl_absorpt_correction_type multi-scan
_exptl_absorpt_process_details
;
CrysAlisPro 1.171.38.43 (Rigaku Oxford Diffraction, 2015)
Empirical absorption correction using spherical harmonics,
 implemented in SCALE3 ABSPACK scaling algorithm.
;
_exptl_crystal_colour brown
_exptl_crystal_density_diffrn 1.214
_exptl_crystal_description block
_exptl_crystal_F_000 1400
_exptl_crystal_size_max 0.070
_exptl_crystal_size_mid 0.050
_exptl_crystal_size_min 0.040
_refine_diff_density_max 0.333
_refine_diff_density_min -0.300
_refine_diff_density_rms 0.040
_refine_ls_abs_structure_details
;
 Flack x determined using 2388 quotients [(I+)-(I-)]/[(I+)+(I-)]
 (Parsons and Flack (2004), Acta Cryst. A60, s61).
;
_refine_ls_abs_structure_Flack 0.025(18)
_refine_ls_extinction_method none
_refine_ls_goodness_of_fit_ref 1.023
_refine_ls_hydrogen_treatment constr
_refine_ls_matrix_type full
_refine_ls_number_parameters 378
_refine_ls_number_reflns 6461
_refine_ls_number_restraints 0
_refine_ls_restrained_S_all 1.023
_refine_ls_R_factor_all 0.0418
_refine_ls_R_factor_gt 0.0350
_refine_ls_shift/su_max 0.000
_refine_ls_shift/su_mean 0.000
_refine_ls_structure_factor_coef Fsqd
_refine_ls_weighting_details 'w=1/[\s^2^(Fo^2^)+(0.0448P)^2^+1.2807P] where P=(Fo^2^+2Fc^2^)/3'
_refine_ls_weighting_scheme calc
_refine_ls_wR_factor_gt 0.0811
_refine_ls_wR_factor_ref 0.0843
_reflns_Friedel_coverage 0.782
_reflns_Friedel_fraction_full 0.976
_reflns_Friedel_fraction_max 1.000
_reflns_number_gt 5852
_reflns_number_total 6461
_reflns_threshold_expression 'I > 2\s(I)'
_cod_data_source_file c6dt03360a2.cif
_cod_data_source_block 2016ncs0437_sq
_cod_depositor_comments 'Adding full bibliography for 7040765--7040767.cif.'
_cod_database_code 7040766
_shelx_space_group_comment
;
The symmetry employed for this shelxl refinement is uniquely defined
by the following loop, which should always be used as a source of
symmetry information in preference to the above space-group names.
They are only intended as comments.
;
_shelx_estimated_absorpt_t_min 0.970
_shelx_estimated_absorpt_t_max 0.982
_shelxl_version_number 2013-3

loop_
_space_group_symop_operation_xyz
'x, y, z'
'-x, -y, z'
'-x+1/2, y+1/2, -z'
'x+1/2, -y+1/2, -z'

loop_
_atom_site_label
_atom_site_type_symbol
_atom_site_fract_x
_atom_site_fract_y
_atom_site_fract_z
_atom_site_U_iso_or_equiv
_atom_site_adp_type
_atom_site_occupancy
_atom_site_site_symmetry_order
_atom_site_calc_flag
_atom_site_refinement_flags_posn
_atom_site_refinement_flags_adp
Cl1 Cl 0.38636(4) 0.20883(5) 0.81206(9) 0.0365(2) Uani 1 1 d . .
Cl5 Cl 0.16214(5) 0.53982(5) 0.04475(8) 0.0329(2) Uani 1 1 d . .
Cl4 Cl 0.46011(6) 0.21761(6) 1.11397(9) 0.0543(3) Uani 1 1 d . .
Cl3 Cl 0.52859(6) 0.09849(6) 0.89002(12) 0.0551(3) Uani 1 1 d . .
Al1 Al 0.48236(5) 0.20415(6) 0.91854(10) 0.0336(2) Uani 1 1 d . .
Cl2 Cl 0.55047(6) 0.28786(7) 0.85180(13) 0.0687(4) Uani 1 1 d . .
N2 N 0.18009(14) 0.48535(14) 0.4016(2) 0.0248(6) Uani 1 1 d . .
N1 N 0.24198(14) 0.47724(14) 0.2156(2) 0.0230(6) Uani 1 1 d . .
C31 C 0.15176(17) 0.48909(17) 0.5284(3) 0.0254(7) Uani 1 1 d . .
C32 C 0.10555(16) 0.43391(17) 0.5689(3) 0.0268(7) Uani 1 1 d . .
C21 C 0.29747(17) 0.46619(17) 0.1224(3) 0.0245(7) Uani 1 1 d . .
C16 C 0.35813(17) 0.37956(18) 0.3561(3) 0.0298(8) Uani 1 1 d . .
H16 H 0.3585 0.3812 0.2663 0.036 Uiso 1 1 calc R U
C15 C 0.41095(19) 0.34192(19) 0.4177(3) 0.0343(8) Uani 1 1 d . .
H15 H 0.4471 0.3184 0.3706 0.041 Uiso 1 1 calc R U
C11 C 0.30368(17) 0.41566(17) 0.4215(3) 0.0264(7) Uani 1 1 d . .
C33 C 0.07599(17) 0.4409(2) 0.6882(3) 0.0319(8) Uani 1 1 d . .
H33 H 0.0452 0.4038 0.7188 0.038 Uiso 1 1 calc R U
C36 C 0.16890(18) 0.54943(19) 0.6045(3) 0.0317(8) Uani 1 1 d . .
C35 C 0.13615(19) 0.5543(2) 0.7222(3) 0.0349(8) Uani 1 1 d . .
H35 H 0.1455 0.5953 0.7750 0.042 Uiso 1 1 calc R U
C58 C 0.35642(19) 0.57964(18) 0.2159(4) 0.0331(8) Uani 1 1 d . .
H58 H 0.3264 0.5664 0.2901 0.040 Uiso 1 1 calc R U
C22 C 0.35297(17) 0.51548(18) 0.1230(3) 0.0285(7) Uani 1 1 d . .
C55 C 0.08699(19) 0.36784(19) 0.4885(4) 0.0342(8) Uani 1 1 d . .
H55 H 0.1089 0.3747 0.4033 0.041 Uiso 1 1 calc R U
C26 C 0.29252(17) 0.40518(18) 0.0428(3) 0.0285(7) Uani 1 1 d . .
C34 C 0.09055(19) 0.5008(2) 0.7629(3) 0.0363(9) Uani 1 1 d . .
H34 H 0.0688 0.5053 0.8435 0.044 Uiso 1 1 calc R U
C25 C 0.34914(19) 0.3939(2) -0.0373(3) 0.0358(8) Uani 1 1 d . .
H25 H 0.3496 0.3516 -0.0900 0.043 Uiso 1 1 calc R U
C50 C 0.13909(17) 0.52033(18) 0.3024(3) 0.0280(7) Uani 1 1 d . .
H50A H 0.1315 0.5730 0.3209 0.034 Uiso 1 1 calc R U
H50B H 0.0929 0.4960 0.2917 0.034 Uiso 1 1 calc R U
C52 C 0.2212(2) 0.6081(2) 0.5649(4) 0.0405(9) Uani 1 1 d . .
H52 H 0.2422 0.5930 0.4823 0.049 Uiso 1 1 calc R U
C12 C 0.3063(2) 0.4107(2) 0.5537(4) 0.0422(9) Uani 1 1 d . .
H12 H 0.2707 0.4339 0.6026 0.051 Uiso 1 1 calc R U
C61 C 0.23088(19) 0.35189(19) 0.0447(3) 0.0331(8) Uani 1 1 d . .
H61 H 0.1932 0.3732 0.0998 0.040 Uiso 1 1 calc R U
C24 C 0.4052(2) 0.4425(2) -0.0428(3) 0.0392(9) Uani 1 1 d . .
H24 H 0.4428 0.4341 -0.1003 0.047 Uiso 1 1 calc R U
C23 C 0.4061(2) 0.5029(2) 0.0355(3) 0.0370(8) Uani 1 1 d . .
H23 H 0.4440 0.5368 0.0295 0.044 Uiso 1 1 calc R U
C51 C 0.18341(17) 0.51053(17) 0.1899(3) 0.0246(7) Uani 1 1 d . .
C14 C 0.4111(2) 0.3387(2) 0.5471(4) 0.0494(11) Uani 1 1 d . .
H14 H 0.4471 0.3126 0.5903 0.059 Uiso 1 1 calc R U
C63 C 0.2004(2) 0.3418(2) -0.0882(4) 0.0445(10) Uani 1 1 d . .
H63A H 0.1909 0.3900 -0.1256 0.067 Uiso 1 1 calc R U
H63B H 0.1565 0.3137 -0.0831 0.067 Uiso 1 1 calc R U
H63C H 0.2344 0.3153 -0.1410 0.067 Uiso 1 1 calc R U
C62 C 0.2525(2) 0.2775(2) 0.1004(4) 0.0438(10) Uani 1 1 d . .
H62A H 0.2879 0.2546 0.0456 0.066 Uiso 1 1 calc R U
H62B H 0.2112 0.2455 0.1060 0.066 Uiso 1 1 calc R U
H62C H 0.2724 0.2848 0.1850 0.066 Uiso 1 1 calc R U
C53 C 0.1856(2) 0.6817(2) 0.5459(5) 0.0508(11) Uani 1 1 d . .
H53A H 0.1484 0.6768 0.4821 0.076 Uiso 1 1 calc R U
H53B H 0.2203 0.7178 0.5172 0.076 Uiso 1 1 calc R U
H53C H 0.1649 0.6981 0.6260 0.076 Uiso 1 1 calc R U
C13 C 0.3588(3) 0.3734(3) 0.6140(4) 0.0565(12) Uani 1 1 d . .
H13 H 0.3592 0.3714 0.7038 0.068 Uiso 1 1 calc R U
B1 B 0.2438(2) 0.4571(2) 0.3560(3) 0.0250(8) Uani 1 1 d . .
C54 C 0.2811(2) 0.6150(2) 0.6610(5) 0.0620(14) Uani 1 1 d . .
H54A H 0.2620 0.6311 0.7425 0.093 Uiso 1 1 calc R U
H54B H 0.3155 0.6510 0.6307 0.093 Uiso 1 1 calc R U
H54C H 0.3041 0.5672 0.6713 0.093 Uiso 1 1 calc R U
C57 C 0.1171(3) 0.2974(2) 0.5463(5) 0.0694(14) Uani 1 1 d . .
H57A H 0.1684 0.3016 0.5526 0.104 Uiso 1 1 calc R U
H57B H 0.1050 0.2555 0.4925 0.104 Uiso 1 1 calc R U
H57C H 0.0972 0.2902 0.6309 0.104 Uiso 1 1 calc R U
C56 C 0.0084(2) 0.3608(2) 0.4706(5) 0.0525(11) Uani 1 1 d . .
H56A H -0.0139 0.3513 0.5524 0.079 Uiso 1 1 calc R U
H56B H -0.0015 0.3201 0.4127 0.079 Uiso 1 1 calc R U
H56C H -0.0102 0.4065 0.4349 0.079 Uiso 1 1 calc R U
C59 C 0.4299(2) 0.5939(3) 0.2653(5) 0.0656(14) Uani 1 1 d . .
H59A H 0.4509 0.5476 0.2936 0.098 Uiso 1 1 calc R U
H59B H 0.4275 0.6283 0.3365 0.098 Uiso 1 1 calc R U
H59C H 0.4588 0.6151 0.1978 0.098 Uiso 1 1 calc R U
C60 C 0.3260(3) 0.6486(2) 0.1587(5) 0.0665(14) Uani 1 1 d . .
H60A H 0.3524 0.6614 0.0822 0.100 Uiso 1 1 calc R U
H60B H 0.3294 0.6888 0.2199 0.100 Uiso 1 1 calc R U
H60C H 0.2765 0.6403 0.1369 0.100 Uiso 1 1 calc R U

loop_
_atom_site_aniso_label
_atom_site_aniso_U_11
_atom_site_aniso_U_22
_atom_site_aniso_U_33
_atom_site_aniso_U_23
_atom_site_aniso_U_13
_atom_site_aniso_U_12
Cl1 0.0366(5) 0.0330(4) 0.0399(5) -0.0059(4) -0.0036(4) 0.0035(4)
Cl5 0.0337(4) 0.0415(5) 0.0234(4) 0.0025(4) -0.0043(3) 0.0024(4)
Cl4 0.0613(7) 0.0672(7) 0.0343(5) -0.0029(5) -0.0022(5) 0.0147(5)
Cl3 0.0444(6) 0.0486(6) 0.0724(7) -0.0120(5) -0.0017(5) 0.0192(5)
Al1 0.0316(5) 0.0336(6) 0.0357(6) -0.0021(5) 0.0015(5) 0.0004(5)
Cl2 0.0498(6) 0.0699(8) 0.0863(9) 0.0218(7) -0.0001(6) -0.0224(6)
N2 0.0291(15) 0.0240(14) 0.0214(14) 0.0004(11) 0.0000(12) -0.0016(11)
N1 0.0264(14) 0.0228(14) 0.0198(13) -0.0019(11) -0.0020(11) -0.0019(11)
C31 0.0268(17) 0.0267(17) 0.0226(16) -0.0019(14) -0.0017(14) 0.0061(14)
C32 0.0221(16) 0.0297(17) 0.0287(18) 0.0062(14) -0.0020(14) 0.0041(13)
C21 0.0277(17) 0.0283(17) 0.0174(15) 0.0029(14) -0.0003(13) 0.0024(13)
C16 0.0313(18) 0.0332(19) 0.0251(18) 0.0028(14) 0.0003(14) 0.0007(15)
C15 0.0351(19) 0.0324(19) 0.035(2) 0.0042(16) 0.0014(17) 0.0046(15)
C11 0.0318(17) 0.0219(16) 0.0255(17) -0.0025(13) -0.0002(14) 0.0004(13)
C33 0.0232(17) 0.041(2) 0.0317(19) 0.0072(17) 0.0009(15) 0.0023(15)
C36 0.0294(17) 0.0330(18) 0.0328(19) -0.0040(16) -0.0027(15) 0.0017(15)
C35 0.0348(19) 0.041(2) 0.0293(19) -0.0085(16) -0.0058(15) 0.0047(17)
C58 0.0327(19) 0.0285(18) 0.038(2) -0.0002(15) 0.0028(16) -0.0048(15)
C22 0.0272(17) 0.0288(18) 0.0295(17) 0.0066(15) 0.0011(14) -0.0009(14)
C55 0.034(2) 0.0315(19) 0.037(2) 0.0018(16) 0.0035(16) -0.0048(15)
C26 0.0323(18) 0.0287(18) 0.0246(17) 0.0006(15) -0.0012(15) 0.0033(15)
C34 0.0270(18) 0.060(2) 0.0220(17) -0.0033(17) -0.0005(15) 0.0110(18)
C25 0.040(2) 0.040(2) 0.0278(18) -0.0067(16) 0.0025(16) 0.0012(17)
C50 0.0282(17) 0.0287(18) 0.0272(18) -0.0010(14) -0.0018(14) 0.0005(14)
C52 0.043(2) 0.037(2) 0.041(2) -0.0110(18) 0.0052(18) -0.0082(17)
C12 0.055(2) 0.044(2) 0.0270(19) 0.0025(17) 0.0027(18) 0.0190(19)
C61 0.0311(19) 0.0336(19) 0.035(2) -0.0094(16) -0.0023(16) 0.0001(15)
C24 0.040(2) 0.053(2) 0.0248(18) -0.0006(18) 0.0080(16) 0.0023(18)
C23 0.035(2) 0.042(2) 0.033(2) 0.0060(17) 0.0047(17) -0.0087(16)
C51 0.0292(18) 0.0224(16) 0.0222(16) -0.0006(14) -0.0040(14) -0.0028(13)
C14 0.054(3) 0.056(3) 0.039(2) 0.002(2) -0.008(2) 0.024(2)
C63 0.051(2) 0.038(2) 0.045(2) -0.0071(18) -0.018(2) -0.0002(18)
C62 0.046(2) 0.043(2) 0.042(2) 0.0040(19) -0.0071(19) -0.0122(18)
C53 0.056(3) 0.041(2) 0.056(3) 0.003(2) -0.015(2) -0.0099(19)
C13 0.077(3) 0.070(3) 0.0227(19) 0.001(2) -0.007(2) 0.032(2)
B1 0.0283(19) 0.0214(18) 0.0251(19) -0.0044(15) 0.0001(15) -0.0057(15)
C54 0.046(3) 0.042(2) 0.098(4) 0.003(2) -0.018(3) -0.007(2)
C57 0.087(4) 0.030(2) 0.091(4) -0.003(2) -0.019(3) 0.012(2)
C56 0.038(2) 0.059(3) 0.061(3) -0.016(2) -0.002(2) -0.013(2)
C59 0.053(3) 0.070(3) 0.073(3) -0.029(3) -0.022(2) 0.004(2)
C60 0.085(4) 0.034(2) 0.081(4) -0.004(2) -0.023(3) 0.004(2)

loop_
_atom_type_symbol
_atom_type_description
_atom_type_scat_dispersion_real
_atom_type_scat_dispersion_imag
_atom_type_scat_source
C C 0.0033 0.0016 'International Tables Vol C Tables 4.2.6.8 and 6.1.1.4'
H H 0.0000 0.0000 'International Tables Vol C Tables 4.2.6.8 and 6.1.1.4'
B B 0.0013 0.0007 'International Tables Vol C Tables 4.2.6.8 and 6.1.1.4'
N N 0.0061 0.0033 'International Tables Vol C Tables 4.2.6.8 and 6.1.1.4'
Al Al 0.0645 0.0514 'International Tables Vol C Tables 4.2.6.8 and 6.1.1.4'
Cl Cl 0.1484 0.1585 'International Tables Vol C Tables 4.2.6.8 and 6.1.1.4'

loop_
_geom_angle_atom_site_label_1
_geom_angle_atom_site_label_2
_geom_angle_atom_site_label_3
_geom_angle
Cl2 Al1 Cl4 111.23(7)
Cl2 Al1 Cl3 110.49(7)
Cl4 Al1 Cl3 108.85(7)
Cl2 Al1 Cl1 108.39(6)
Cl4 Al1 Cl1 109.70(6)
Cl3 Al1 Cl1 108.12(6)
B1 N2 C31 131.1(3)
B1 N2 C50 112.1(3)
C31 N2 C50 116.7(3)
C51 N1 C21 123.0(3)
C51 N1 B1 109.6(3)
C21 N1 B1 127.3(3)
C36 C31 C32 122.3(3)
C36 C31 N2 118.9(3)
C32 C31 N2 118.8(3)
C33 C32 C31 117.7(3)
C33 C32 C55 119.3(3)
C31 C32 C55 123.0(3)
C22 C21 C26 124.7(3)
C22 C21 N1 117.3(3)
C26 C21 N1 117.9(3)
C15 C16 C11 122.4(3)
C15 C16 H16 118.8
C11 C16 H16 118.8
C14 C15 C16 119.6(4)
C14 C15 H15 120.2
C16 C15 H15 120.2
C12 C11 C16 115.7(3)
C12 C11 B1 120.6(3)
C16 C11 B1 123.6(3)
C34 C33 C32 120.9(3)
C34 C33 H33 119.5
C32 C33 H33 119.5
C35 C36 C31 117.3(3)
C35 C36 C52 119.5(3)
C31 C36 C52 123.1(3)
C34 C35 C36 121.1(3)
C34 C35 H35 119.4
C36 C35 H35 119.4
C60 C58 C59 110.4(4)
C60 C58 C22 111.3(3)
C59 C58 C22 113.2(3)
C60 C58 H58 107.2
C59 C58 H58 107.2
C22 C58 H58 107.2
C21 C22 C23 116.3(3)
C21 C22 C58 122.1(3)
C23 C22 C58 121.5(3)
C56 C55 C32 111.6(3)
C56 C55 C57 110.4(3)
C32 C55 C57 110.7(3)
C56 C55 H55 108.0
C32 C55 H55 108.0
C57 C55 H55 108.0
C25 C26 C21 115.8(3)
C25 C26 C61 120.8(3)
C21 C26 C61 123.5(3)
C35 C34 C33 120.6(3)
C35 C34 H34 119.7
C33 C34 H34 119.7
C26 C25 C24 121.9(3)
C26 C25 H25 119.1
C24 C25 H25 119.1
N2 C50 C51 103.0(3)
N2 C50 H50A 111.2
C51 C50 H50A 111.2
N2 C50 H50B 111.2
C51 C50 H50B 111.2
H50A C50 H50B 109.1
C53 C52 C36 111.5(3)
C53 C52 C54 110.4(3)
C36 C52 C54 111.2(3)
C53 C52 H52 107.9
C36 C52 H52 107.9
C54 C52 H52 107.9
C13 C12 C11 121.6(4)
C13 C12 H12 119.2
C11 C12 H12 119.2
C26 C61 C63 110.8(3)
C26 C61 C62 111.3(3)
C63 C61 C62 110.3(3)
C26 C61 H61 108.1
C63 C61 H61 108.1
C62 C61 H61 108.1
C23 C24 C25 119.7(3)
C23 C24 H24 120.2
C25 C24 H24 120.2
C24 C23 C22 121.5(3)
C24 C23 H23 119.2
C22 C23 H23 119.2
N1 C51 C50 112.3(3)
N1 C51 Cl5 123.2(3)
C50 C51 Cl5 124.4(2)
C15 C14 C13 119.6(4)
C15 C14 H14 120.2
C13 C14 H14 120.2
C61 C63 H63A 109.5
C61 C63 H63B 109.5
H63A C63 H63B 109.5
C61 C63 H63C 109.5
H63A C63 H63C 109.5
H63B C63 H63C 109.5
C61 C62 H62A 109.5
C61 C62 H62B 109.5
H62A C62 H62B 109.5
C61 C62 H62C 109.5
H62A C62 H62C 109.5
H62B C62 H62C 109.5
C52 C53 H53A 109.5
C52 C53 H53B 109.5
H53A C53 H53B 109.5
C52 C53 H53C 109.5
H53A C53 H53C 109.5
H53B C53 H53C 109.5
C12 C13 C14 121.1(4)
C12 C13 H13 119.4
C14 C13 H13 119.4
N2 B1 N1 103.1(3)
N2 B1 C11 131.8(3)
N1 B1 C11 125.1(3)
C52 C54 H54A 109.5
C52 C54 H54B 109.5
H54A C54 H54B 109.5
C52 C54 H54C 109.5
H54A C54 H54C 109.5
H54B C54 H54C 109.5
C55 C57 H57A 109.5
C55 C57 H57B 109.5
H57A C57 H57B 109.5
C55 C57 H57C 109.5
H57A C57 H57C 109.5
H57B C57 H57C 109.5
C55 C56 H56A 109.5
C55 C56 H56B 109.5
H56A C56 H56B 109.5
C55 C56 H56C 109.5
H56A C56 H56C 109.5
H56B C56 H56C 109.5
C58 C59 H59A 109.5
C58 C59 H59B 109.5
H59A C59 H59B 109.5
C58 C59 H59C 109.5
H59A C59 H59C 109.5
H59B C59 H59C 109.5
C58 C60 H60A 109.5
C58 C60 H60B 109.5
H60A C60 H60B 109.5
C58 C60 H60C 109.5
H60A C60 H60C 109.5
H60B C60 H60C 109.5

loop_
_geom_bond_atom_site_label_1
_geom_bond_atom_site_label_2
_geom_bond_distance
Cl1 Al1 2.1446(14)
Cl5 C51 1.674(3)
Cl4 Al1 2.1233(15)
Cl3 Al1 2.1371(14)
Al1 Cl2 2.1208(16)
N2 B1 1.401(5)
N2 C31 1.447(4)
N2 C50 1.454(4)
N1 C51 1.296(4)
N1 C21 1.456(4)
N1 B1 1.530(4)
C31 C36 1.400(5)
C31 C32 1.401(5)
C32 C33 1.387(5)
C32 C55 1.515(5)
C21 C22 1.385(5)
C21 C26 1.397(5)
C16 C15 1.379(5)
C16 C11 1.407(5)
C16 H16 0.9500
C15 C14 1.369(6)
C15 H15 0.9500
C11 C12 1.402(5)
C11 B1 1.531(5)
C33 C34 1.376(5)
C33 H33 0.9500
C36 C35 1.394(5)
C36 C52 1.519(5)
C35 C34 1.373(5)
C35 H35 0.9500
C58 C60 1.508(6)
C58 C59 1.513(5)
C58 C22 1.528(5)
C58 H58 1.0000
C22 C23 1.388(5)
C55 C56 1.509(5)
C55 C57 1.532(6)
C55 H55 1.0000
C26 C25 1.384(5)
C26 C61 1.521(5)
C34 H34 0.9500
C25 C24 1.386(5)
C25 H25 0.9500
C50 C51 1.468(5)
C50 H50A 0.9900
C50 H50B 0.9900
C52 C53 1.516(6)
C52 C54 1.529(6)
C52 H52 1.0000
C12 C13 1.366(6)
C12 H12 0.9500
C61 C63 1.530(5)
C61 C62 1.534(5)
C61 H61 1.0000
C24 C23 1.378(5)
C24 H24 0.9500
C23 H23 0.9500
C14 C13 1.373(6)
C14 H14 0.9500
C63 H63A 0.9800
C63 H63B 0.9800
C63 H63C 0.9800
C62 H62A 0.9800
C62 H62B 0.9800
C62 H62C 0.9800
C53 H53A 0.9800
C53 H53B 0.9800
C53 H53C 0.9800
C13 H13 0.9500
C54 H54A 0.9800
C54 H54B 0.9800
C54 H54C 0.9800
C57 H57A 0.9800
C57 H57B 0.9800
C57 H57C 0.9800
C56 H56A 0.9800
C56 H56B 0.9800
C56 H56C 0.9800
C59 H59A 0.9800
C59 H59B 0.9800
C59 H59C 0.9800
C60 H60A 0.9800
C60 H60B 0.9800
C60 H60C 0.9800
